data_1008319
loop_
_publ_author_name
'Vincent, H'
'Anne, M'
'Chang, A'
'Marcus, J'

_publ_section_title
;
Synthese et structure cristalline de Ba~1.14~ K~.72~ V S~4~
;
_journal_coden_ASTM JSSCBI
_journal_name_full 'Journal of Solid State Chemistry'
_journal_page_first 332
_journal_page_last 337
_journal_paper_doi 10.1016/0022-4596(86)90039-3
_journal_volume 61
_journal_year 1986
_chemical_formula_structural 'Ba (Ba.14 K.72) V S4'
_chemical_formula_sum 'Ba1.14 K0.72 S4 V'
_chemical_name_systematic
;
Barium potassium vanadium sulfide (1.14/.72/1/4)
;
_space_group_IT_number 33
_symmetry_cell_setting orthorhombic
_symmetry_Int_Tables_number 33
_symmetry_space_group_name_Hall 'P 2c -2n'
_symmetry_space_group_name_H-M 'P n a 21'
_cell_angle_alpha 90
_cell_angle_beta 90
_cell_angle_gamma 90
_cell_formula_units_Z 4
_cell_length_a 9.158(2)
_cell_length_b 12.144(3)
_cell_length_c 6.729(1)
_cell_volume 748.4
_refine_ls_R_factor_all 0.031
_cod_original_formula_sum 'Ba1.14 K.72 S4 V'
_cod_database_code 1008319

loop_
_symmetry_equiv_pos_as_xyz
x,y,z
-x,-y,1/2+z
1/2-x,1/2+y,1/2+z
1/2+x,1/2-y,z

loop_
_atom_site_aniso_label
_atom_site_aniso_U_11
_atom_site_aniso_U_12
_atom_site_aniso_U_13
_atom_site_aniso_U_22
_atom_site_aniso_U_23
_atom_site_aniso_U_33
Ba1 0.0163(1) 0.0015(1) 0.0055(5) 0.0158(1) 0.0065(4) 0.0255(1)
K1 0.0257(5) -0.0078(4) 0.0015(17) 0.0553(7) 0.0032(20) 0.0314(8)
Ba2 0.0257(5) -0.0078(4) 0.0015(17) 0.0553(7) 0.0032(20) 0.0314(8)
V1 0.0127(3) 0.0009(2) 0.0042(1) 0.0145(3) 0.0033(1) 0.0157(5)
S1 0.0144(4) -0.0029(4) 0.0013(20) 0.0219(5) 0.0065(20) 0.0322(7)
S2 0.0196(5) 0.0039(4) -0.0008(19) 0.0170(5) 0.0111(20) 0.0313(10)
S3 0.0148(12) 0.0080(15) 0.0006(13) 0.0344(25) 0.0126(17) 0.0255(20)
S4 0.0436(19) -0.0116(21) -0.0002(19) 0.0457(30) -0.0136(19) 0.0216(20)

loop_
_atom_site_label
_atom_site_type_symbol
_atom_site_symmetry_multiplicity
_atom_site_Wyckoff_symbol
_atom_site_fract_x
_atom_site_fract_y
_atom_site_fract_z
_atom_site_occupancy
_atom_site_attached_hydrogens
_atom_site_calc_flag
Ba1 Ba2+ 4 a 0.02618(3) 0.33022(2) 0.25 1. 0 d
K1 K1+ 4 a 0.3585(1) 0.5954(1) 0.2560(6) 0.72 0 d
Ba2 Ba2+ 4 a 0.3585(1) 0.5954(1) 0.2560(6) 0.14 0 d
V1 V5+ 4 a 0.76319(7) 0.57831(6) 0.2548(4) 1. 0 d
S1 S2- 4 a -0.0016(1) 0.5950(1) 0.2468(7) 1. 0 d
S2 S2- 4 a 0.1971(1) 0.0921(1) 0.2458(7) 1. 0 d
S3 S2- 4 a 0.3291(5) 0.3439(5) 0.0053(7) 1. 0 d
S4 S2- 4 a 0.1758(6) 0.8431(6) -0.0014(7) 1. 0 d

loop_
_atom_type_symbol
_atom_type_oxidation_number
Ba2+ 2.000
K1+ 1.000
V5+ 5.000
S2- -2.000
